data_4332013
loop_
_publ_author_name
'Silva, Rosalice M.'
'Smith, Mark D.'
'Gardinier, James R.'

_publ_section_title
;
 Anion- and Solvent-Directed Assembly in Silver Bis(thioimidazolyl)methane
 Chemistry and the Silver&#x2212;Sulfur Interaction
;
_journal_issue 5
_journal_name_full 'Inorganic Chemistry'
_journal_page_first 2132
_journal_page_last 2142
_journal_paper_doi 10.1021/ic052025a
_journal_volume 45
_journal_year 2006
_chemical_formula_moiety 'C18 H24 Ag2 N8 S4, 2(B F4)'
_chemical_formula_sum 'C18 H24 Ag2 B2 F8 N8 S4'
_chemical_formula_weight 870.05
_chemical_name_systematic
; 
 ? 
;
_space_group_IT_number 29
_symmetry_cell_setting orthorhombic
_symmetry_space_group_name_Hall 'P 2c -2ac'
_symmetry_space_group_name_H-M 'P c a 21'
_atom_sites_solution_hydrogens geom
_atom_sites_solution_primary direct
_atom_sites_solution_secondary difmap
_audit_creation_method SHELXL-97
_cell_angle_alpha 90.00
_cell_angle_beta 90.00
_cell_angle_gamma 90.00
_cell_formula_units_Z 4
_cell_length_a 12.5631(6)
_cell_length_b 10.9887(5)
_cell_length_c 21.2710(9)
_cell_measurement_reflns_used 9744
_cell_measurement_temperature 150(1)
_cell_measurement_theta_max 26.372
_cell_measurement_theta_min 2.462
_cell_volume 2936.5(2)
_computing_cell_refinement 'SAINT+ NT V6.22 (Bruker, 2001)'
_computing_data_collection 'SMART NT V5.625 (Bruker, 1998)'
_computing_data_reduction 'SAINT+ NT V6.22'
_computing_molecular_graphics 'SHELXTL V6.1 (Sheldrick, 2000)'
_computing_publication_material 'SHELXTL V6.1'
_computing_structure_refinement 'SHELXL-97 (Sheldrick, 1997)'
_computing_structure_solution 'SHELXS-97 (Sheldrick, 1990)'
_diffrn_ambient_temperature 150(1)
_diffrn_measured_fraction_theta_full 1.000
_diffrn_measured_fraction_theta_max 1.000
_diffrn_measurement_device_type 'Bruker SMART APEX CCD diffractometer'
_diffrn_measurement_method 'omega scans'
_diffrn_radiation_monochromator graphite
_diffrn_radiation_source 'fine-focus sealed tube'
_diffrn_radiation_type MoK\a
_diffrn_radiation_wavelength 0.71073
_diffrn_reflns_av_R_equivalents 0.0301
_diffrn_reflns_av_sigmaI/netI 0.0239
_diffrn_reflns_limit_h_max 15
_diffrn_reflns_limit_h_min -15
_diffrn_reflns_limit_k_max 13
_diffrn_reflns_limit_k_min -13
_diffrn_reflns_limit_l_max 26
_diffrn_reflns_limit_l_min -26
_diffrn_reflns_number 30392
_diffrn_reflns_theta_full 26.41
_diffrn_reflns_theta_max 26.41
_diffrn_reflns_theta_min 1.85
_diffrn_standards_decay_% none
_exptl_absorpt_coefficient_mu 1.696
_exptl_absorpt_correction_T_max 1.0000
_exptl_absorpt_correction_T_min 0.7634
_exptl_absorpt_correction_type multi-scan
_exptl_absorpt_process_details '(SADABS, Bruker, 2001)'
_exptl_crystal_colour colorless
_exptl_crystal_density_diffrn 1.968
_exptl_crystal_density_method 'not measured'
_exptl_crystal_description plate
_exptl_crystal_F_000 1712
_exptl_crystal_size_max 0.40
_exptl_crystal_size_mid 0.32
_exptl_crystal_size_min 0.08
_refine_diff_density_max 0.610
_refine_diff_density_min -0.522
_refine_diff_density_rms 0.128
_refine_ls_abs_structure_details 'Flack H D (1983), Acta Cryst. A39, 876-881'
_refine_ls_abs_structure_Flack 0.21(2)
_refine_ls_extinction_method none
_refine_ls_goodness_of_fit_ref 1.039
_refine_ls_hydrogen_treatment constr
_refine_ls_matrix_type full
_refine_ls_number_parameters 397
_refine_ls_number_reflns 6008
_refine_ls_number_restraints 1
_refine_ls_restrained_S_all 1.039
_refine_ls_R_factor_all 0.0325
_refine_ls_R_factor_gt 0.0310
_refine_ls_shift/su_max 0.001
_refine_ls_shift/su_mean 0.000
_refine_ls_structure_factor_coef Fsqd
_refine_ls_weighting_details 'calc w=1/[\s^2^(Fo^2^)+(0.0493P)^2^+1.8467P] where P=(Fo^2^+2Fc^2^)/3'
_refine_ls_weighting_scheme calc
_refine_ls_wR_factor_gt 0.0777
_refine_ls_wR_factor_ref 0.0788
_reflns_number_gt 5736
_reflns_number_total 6008
_reflns_threshold_expression >2sigma(I)
_cod_data_source_file ic052025asup1.cif
_cod_data_source_block Ag2(L2)2(BF4)2
_cod_depositor_comments
;
The following automatic conversions were performed:

'_symmetry_cell_setting' value 'Orthorhombic' changed to
'orthorhombic' according to
/home/saulius/struct/CIF-dictionaries/cif_core.dic dictionary named
'cif_core.dic' version 2.4.2 from 2011-04-26.

Automatic conversion script
Id: cif_fix_values 1891 2012-01-12 08:04:46Z andrius 
;
_cod_database_code 4332013

loop_
_symmetry_equiv_pos_as_xyz
'x, y, z'
'-x, -y, z+1/2'
'x+1/2, -y, z'
'-x+1/2, y, z+1/2'

loop_
_atom_site_label
_atom_site_type_symbol
_atom_site_fract_x
_atom_site_fract_y
_atom_site_fract_z
_atom_site_U_iso_or_equiv
_atom_site_adp_type
_atom_site_occupancy
_atom_site_symmetry_multiplicity
_atom_site_calc_flag
_atom_site_refinement_flags
_atom_site_disorder_assembly
_atom_site_disorder_group
Ag1 Ag 0.61286(3) 0.57536(3) 0.927360(14) 0.03653(9) Uani 1 1 d . . .
Ag2 Ag 0.85003(2) 0.56946(3) 0.881766(13) 0.03388(8) Uani 1 1 d . . .
S1 S 0.66858(9) 0.56237(9) 1.08864(6) 0.0386(2) Uani 1 1 d . . .
S2 S 0.90533(9) 0.56376(8) 1.04458(5) 0.0348(2) Uani 1 1 d . . .
S3 S 0.65250(9) 0.24830(11) 0.94833(6) 0.0441(3) Uani 1 1 d . . .
S4 S 0.88664(9) 0.23778(13) 0.90336(6) 0.0504(3) Uani 1 1 d . . .
C1 C 0.6479(3) 0.7042(4) 1.0531(2) 0.0322(8) Uani 1 1 d . . .
C2 C 0.6256(3) 0.8417(4) 0.9818(2) 0.0393(9) Uani 1 1 d . . .
H2 H 0.6143 0.8793 0.9421 0.047 Uiso 1 1 calc R . .
C3 C 0.6385(4) 0.9004(4) 1.0367(3) 0.0413(10) Uani 1 1 d . . .
H3 H 0.6393 0.9861 1.0428 0.050 Uiso 1 1 calc R . .
C4 C 0.6540(4) 0.8372(5) 1.1498(2) 0.0508(13) Uani 1 1 d . . .
H4A H 0.5884 0.8785 1.1627 0.076 Uiso 1 1 calc R . .
H4B H 0.7153 0.8891 1.1594 0.076 Uiso 1 1 calc R . .
H4C H 0.6606 0.7600 1.1725 0.076 Uiso 1 1 calc R . .
C5 C 0.8092(3) 0.5719(4) 1.1080(2) 0.0339(8) Uani 1 1 d . . .
H5A H 0.8209 0.6496 1.1305 0.041 Uiso 1 1 calc R . .
H5B H 0.8255 0.5054 1.1379 0.041 Uiso 1 1 calc R . .
C6 C 0.8955(3) 0.7034(4) 1.00527(19) 0.0302(8) Uani 1 1 d . . .
C7 C 0.8817(3) 0.8347(4) 0.9301(2) 0.0364(8) Uani 1 1 d . . .
H7 H 0.8707 0.8690 0.8896 0.044 Uiso 1 1 calc R . .
C8 C 0.9091(3) 0.8972(4) 0.9823(2) 0.0376(9) Uani 1 1 d . . .
H8 H 0.9199 0.9825 0.9854 0.045 Uiso 1 1 calc R . .
C9 C 0.9549(4) 0.8404(4) 1.0937(2) 0.0437(10) Uani 1 1 d . . .
H9A H 0.9072 0.8012 1.1241 0.065 Uiso 1 1 calc R . .
H9B H 0.9548 0.9286 1.1007 0.065 Uiso 1 1 calc R . .
H9C H 1.0273 0.8089 1.0992 0.065 Uiso 1 1 calc R . .
C10 C 0.6148(3) 0.3114(4) 0.8761(2) 0.0377(10) Uani 1 1 d . . .
C11 C 0.5737(4) 0.4370(5) 0.8028(2) 0.0480(12) Uani 1 1 d . . .
H11 H 0.5589 0.5106 0.7810 0.058 Uiso 1 1 calc R . .
C12 C 0.5728(4) 0.3240(6) 0.7769(2) 0.0566(14) Uani 1 1 d . . .
H12 H 0.5572 0.3041 0.7344 0.068 Uiso 1 1 calc R . .
C13 C 0.6082(5) 0.1131(6) 0.8175(3) 0.071(2) Uani 1 1 d . . .
H13A H 0.5472 0.0741 0.8379 0.106 Uiso 1 1 calc R . .
H13B H 0.6741 0.0861 0.8377 0.106 Uiso 1 1 calc R . .
H13C H 0.6096 0.0907 0.7729 0.106 Uiso 1 1 calc R . .
C14 C 0.7863(3) 0.3044(4) 0.9529(2) 0.0390(9) Uani 1 1 d . . .
H14A H 0.8103 0.2954 0.9970 0.047 Uiso 1 1 calc R . .
H14B H 0.7843 0.3927 0.9437 0.047 Uiso 1 1 calc R . .
C15 C 0.8619(3) 0.3043(4) 0.8296(2) 0.0345(9) Uani 1 1 d . . .
C16 C 0.8377(4) 0.4329(4) 0.7552(2) 0.0403(10) Uani 1 1 d . . .
H16 H 0.8246 0.5071 0.7337 0.048 Uiso 1 1 calc R . .
C17 C 0.8514(3) 0.3228(4) 0.7270(2) 0.0400(10) Uani 1 1 d . . .
H17 H 0.8514 0.3057 0.6832 0.048 Uiso 1 1 calc R . .
C18 C 0.8859(5) 0.1123(5) 0.7664(3) 0.0620(15) Uani 1 1 d . . .
H18A H 0.9605 0.1005 0.7544 0.093 Uiso 1 1 calc R . .
H18B H 0.8395 0.0807 0.7331 0.093 Uiso 1 1 calc R . .
H18C H 0.8715 0.0685 0.8057 0.093 Uiso 1 1 calc R . .
N1 N 0.6314(3) 0.7174(3) 0.99229(18) 0.0331(7) Uani 1 1 d . . .
N2 N 0.6503(3) 0.8135(3) 1.08248(17) 0.0363(8) Uani 1 1 d . . .
N3 N 0.8724(3) 0.7129(3) 0.94501(17) 0.0316(7) Uani 1 1 d . . .
N4 N 0.9184(3) 0.8144(3) 1.03010(17) 0.0325(7) Uani 1 1 d . . .
N5 N 0.5990(3) 0.4284(3) 0.86473(19) 0.0387(9) Uani 1 1 d . . .
N6 N 0.5986(3) 0.2455(4) 0.8233(2) 0.0456(10) Uani 1 1 d . . .
N7 N 0.8457(3) 0.4208(3) 0.81970(17) 0.0322(8) Uani 1 1 d . . .
N8 N 0.8651(3) 0.2418(3) 0.7754(2) 0.0404(8) Uani 1 1 d . . .
B1 B 0.6658(4) 0.1759(4) 0.6134(2) 0.0384(10) Uani 1 1 d . . .
F1 F 0.6411(5) 0.1111(4) 0.66427(19) 0.0996(16) Uani 1 1 d . . .
F2 F 0.6404(4) 0.2947(3) 0.6225(2) 0.0959(15) Uani 1 1 d . . .
F3 F 0.7708(3) 0.1699(6) 0.6027(2) 0.129(2) Uani 1 1 d . . .
F4 F 0.6145(3) 0.1339(3) 0.56060(16) 0.0723(10) Uani 1 1 d . . .
B2A B 0.6826(4) 0.7785(4) 0.7840(2) 0.0355(10) Uani 0.740(9) 1 d P A 1
F5A F 0.6184(3) 0.7687(5) 0.83524(18) 0.0895(14) Uani 0.740(9) 1 d P A 1
F6A F 0.7522(7) 0.6846(6) 0.7833(3) 0.117(3) Uani 0.740(9) 1 d P A 1
F7A F 0.6287(4) 0.7814(8) 0.7307(2) 0.096(3) Uani 0.740(9) 1 d P A 1
F8A F 0.7486(7) 0.8766(5) 0.7887(3) 0.115(3) Uani 0.740(9) 1 d P A 1
B2B B 0.6826(4) 0.7785(4) 0.7840(2) 0.0355(10) Uani 0.260(9) 1 d P A 2
F5B F 0.6184(3) 0.7687(5) 0.83524(18) 0.0895(14) Uani 0.260(9) 1 d P A 2
F6B F 0.6621(11) 0.8851(13) 0.7544(7) 0.065(4) Uiso 0.260(9) 1 d P A 2
F7B F 0.7860(9) 0.7646(13) 0.7948(6) 0.051(3) Uiso 0.260(9) 1 d P A 2
F8B F 0.6595(12) 0.6902(13) 0.7400(8) 0.068(4) Uiso 0.260(9) 1 d P A 2

loop_
_atom_site_aniso_label
_atom_site_aniso_U_11
_atom_site_aniso_U_22
_atom_site_aniso_U_33
_atom_site_aniso_U_23
_atom_site_aniso_U_13
_atom_site_aniso_U_12
Ag1 0.03458(16) 0.04400(16) 0.03100(16) -0.00643(15) 0.00022(14) 0.00375(11)
Ag2 0.03393(16) 0.04202(15) 0.02568(15) -0.00362(14) 0.00200(13) -0.00761(11)
S1 0.0342(5) 0.0439(6) 0.0379(6) 0.0099(4) -0.0045(4) -0.0086(4)
S2 0.0367(5) 0.0334(5) 0.0343(6) -0.0021(4) -0.0007(4) 0.0072(4)
S3 0.0441(6) 0.0459(6) 0.0422(6) 0.0007(5) 0.0131(5) -0.0149(5)
S4 0.0388(6) 0.0685(8) 0.0440(7) 0.0193(6) -0.0011(5) 0.0134(5)
C1 0.0261(19) 0.038(2) 0.032(2) 0.0001(17) -0.0010(15) 0.0051(15)
C2 0.033(2) 0.051(2) 0.035(2) 0.0062(19) -0.0018(18) 0.0053(18)
C3 0.034(2) 0.039(2) 0.051(3) 0.001(2) -0.0017(19) 0.0126(18)
C4 0.051(3) 0.067(3) 0.034(2) -0.017(2) -0.004(2) 0.012(2)
C5 0.033(2) 0.040(2) 0.029(2) 0.0056(15) -0.0045(17) 0.0026(15)
C6 0.0225(17) 0.038(2) 0.030(2) -0.0011(16) 0.0048(14) 0.0006(15)
C7 0.0343(19) 0.0401(19) 0.035(2) 0.0044(19) 0.0063(17) -0.0038(16)
C8 0.039(2) 0.0319(18) 0.042(3) -0.0016(17) 0.0101(19) -0.0026(16)
C9 0.058(3) 0.042(2) 0.031(2) -0.0070(17) -0.0020(19) -0.011(2)
C10 0.028(2) 0.053(2) 0.032(2) -0.0125(19) 0.0059(19) -0.0083(16)
C11 0.026(2) 0.082(3) 0.036(2) -0.009(2) -0.0003(19) 0.008(2)
C12 0.034(2) 0.099(4) 0.037(3) -0.030(3) 0.0008(19) -0.006(2)
C13 0.073(4) 0.064(3) 0.074(4) -0.041(3) 0.032(3) -0.030(3)
C14 0.043(2) 0.046(2) 0.0274(19) 0.0082(17) -0.0024(17) -0.0093(18)
C15 0.0262(18) 0.048(2) 0.029(2) 0.0024(18) -0.0021(16) 0.0007(17)
C16 0.043(2) 0.054(3) 0.024(2) -0.0004(17) -0.0045(18) -0.0096(19)
C17 0.037(2) 0.055(3) 0.028(2) -0.0061(18) -0.0019(17) -0.0044(18)
C18 0.062(3) 0.057(3) 0.067(4) -0.016(3) 0.002(3) 0.013(3)
N1 0.0290(16) 0.0401(18) 0.0304(18) -0.0009(15) 0.0008(14) 0.0050(14)
N2 0.0287(18) 0.050(2) 0.0299(18) -0.0050(15) -0.0002(14) 0.0091(15)
N3 0.0296(15) 0.0374(17) 0.0279(18) 0.0001(13) 0.0050(14) -0.0036(13)
N4 0.0329(16) 0.0320(16) 0.0327(18) -0.0046(13) 0.0073(14) -0.0040(13)
N5 0.0235(16) 0.056(2) 0.037(2) -0.0082(15) 0.0029(14) 0.0009(14)
N6 0.0350(19) 0.059(2) 0.042(2) -0.0175(19) 0.0064(17) -0.0130(17)
N7 0.0299(17) 0.044(2) 0.0224(17) 0.0014(13) -0.0033(13) -0.0061(13)
N8 0.0329(17) 0.043(2) 0.046(2) -0.0085(17) -0.0019(16) 0.0040(15)
B1 0.046(3) 0.036(2) 0.034(2) -0.0045(19) -0.002(2) -0.0036(19)
F1 0.185(5) 0.069(2) 0.045(2) 0.0096(19) 0.011(2) -0.019(3)
F2 0.178(4) 0.0405(18) 0.070(2) -0.0072(17) -0.023(3) 0.014(2)
F3 0.054(2) 0.217(6) 0.117(4) -0.082(4) -0.003(2) 0.008(3)
F4 0.100(3) 0.069(2) 0.0472(19) -0.0065(16) -0.0214(18) -0.0352(19)
B2A 0.049(3) 0.031(2) 0.026(2) 0.0018(17) 0.002(2) 0.0045(19)
F5A 0.081(3) 0.156(4) 0.0313(17) 0.008(2) 0.0154(17) 0.000(3)
F6A 0.171(7) 0.081(4) 0.098(4) 0.019(3) 0.028(5) 0.074(5)
F7A 0.049(2) 0.219(9) 0.021(2) 0.004(3) -0.0044(18) 0.006(3)
F8A 0.179(7) 0.082(4) 0.084(4) -0.034(3) 0.035(5) -0.066(4)
B2B 0.049(3) 0.031(2) 0.026(2) 0.0018(17) 0.002(2) 0.0045(19)
F5B 0.081(3) 0.156(4) 0.0313(17) 0.008(2) 0.0154(17) 0.000(3)

loop_
_atom_type_symbol
_atom_type_description
_atom_type_scat_dispersion_real
_atom_type_scat_dispersion_imag
_atom_type_scat_source
C C 0.0033 0.0016 'International Tables Vol C Tables 4.2.6.8 and 6.1.1.4'
H H 0.0000 0.0000 'International Tables Vol C Tables 4.2.6.8 and 6.1.1.4'
B B 0.0013 0.0007 'International Tables Vol C Tables 4.2.6.8 and 6.1.1.4'
N N 0.0061 0.0033 'International Tables Vol C Tables 4.2.6.8 and 6.1.1.4'
F F 0.0171 0.0103 'International Tables Vol C Tables 4.2.6.8 and 6.1.1.4'
S S 0.1246 0.1234 'International Tables Vol C Tables 4.2.6.8 and 6.1.1.4'
Ag Ag -0.8971 1.1015 'International Tables Vol C Tables 4.2.6.8 and 6.1.1.4'

loop_
_geom_angle_atom_site_label_1
_geom_angle_atom_site_label_2
_geom_angle_atom_site_label_3
_geom_angle
N1 Ag1 N5 177.44(15)
N1 Ag1 Ag2 96.52(10)
N5 Ag1 Ag2 82.34(10)
N3 Ag2 N7 173.58(13)
N3 Ag2 Ag1 85.00(9)
N7 Ag2 Ag1 100.72(9)
C1 S1 C5 100.98(18)
C6 S2 C5 105.36(18)
C10 S3 C14 99.48(19)
C15 S4 C14 103.3(2)
N1 C1 N2 111.0(4)
N1 C1 S1 123.0(3)
N2 C1 S1 126.0(3)
C3 C2 N1 109.0(4)
C3 C2 H2 125.5
N1 C2 H2 125.5
C2 C3 N2 107.2(4)
C2 C3 H3 126.4
N2 C3 H3 126.4
N2 C4 H4A 109.5
N2 C4 H4B 109.5
H4A C4 H4B 109.5
N2 C4 H4C 109.5
H4A C4 H4C 109.5
H4B C4 H4C 109.5
S2 C5 S1 118.5(2)
S2 C5 H5A 107.7
S1 C5 H5A 107.7
S2 C5 H5B 107.7
S1 C5 H5B 107.7
H5A C5 H5B 107.1
N3 C6 N4 110.7(4)
N3 C6 S2 123.3(3)
N4 C6 S2 125.8(3)
C8 C7 N3 108.9(4)
C8 C7 H7 125.5
N3 C7 H7 125.5
C7 C8 N4 107.2(4)
C7 C8 H8 126.4
N4 C8 H8 126.4
N4 C9 H9A 109.5
N4 C9 H9B 109.5
H9A C9 H9B 109.5
N4 C9 H9C 109.5
H9A C9 H9C 109.5
H9B C9 H9C 109.5
N5 C10 N6 110.2(4)
N5 C10 S3 125.8(3)
N6 C10 S3 123.9(4)
N5 C11 C12 109.3(5)
N5 C11 H11 125.3
C12 C11 H11 125.3
N6 C12 C11 106.6(4)
N6 C12 H12 126.7
C11 C12 H12 126.7
N6 C13 H13A 109.5
N6 C13 H13B 109.5
H13A C13 H13B 109.5
N6 C13 H13C 109.5
H13A C13 H13C 109.5
H13B C13 H13C 109.5
S3 C14 S4 119.1(2)
S3 C14 H14A 107.6
S4 C14 H14A 107.6
S3 C14 H14B 107.6
S4 C14 H14B 107.6
H14A C14 H14B 107.0
N7 C15 N8 111.4(4)
N7 C15 S4 125.2(3)
N8 C15 S4 123.2(3)
C17 C16 N7 110.1(4)
C17 C16 H16 125.0
N7 C16 H16 125.0
C16 C17 N8 105.2(4)
C16 C17 H17 127.4
N8 C17 H17 127.4
N8 C18 H18A 109.5
N8 C18 H18B 109.5
H18A C18 H18B 109.5
N8 C18 H18C 109.5
H18A C18 H18C 109.5
H18B C18 H18C 109.5
C1 N1 C2 106.0(4)
C1 N1 Ag1 125.6(3)
C2 N1 Ag1 128.4(3)
C1 N2 C3 106.8(4)
C1 N2 C4 127.8(4)
C3 N2 C4 125.2(4)
C6 N3 C7 106.4(4)
C6 N3 Ag2 126.5(3)
C7 N3 Ag2 126.4(3)
C6 N4 C8 106.8(3)
C6 N4 C9 127.1(4)
C8 N4 C9 125.9(3)
C10 N5 C11 106.3(4)
C10 N5 Ag1 128.2(3)
C11 N5 Ag1 125.5(3)
C12 N6 C10 107.6(4)
C12 N6 C13 126.3(5)
C10 N6 C13 126.1(5)
C15 N7 C16 105.3(4)
C15 N7 Ag2 130.8(3)
C16 N7 Ag2 123.4(3)
C15 N8 C17 108.0(4)
C15 N8 C18 128.1(5)
C17 N8 C18 123.8(4)
F1 B1 F3 109.9(5)
F1 B1 F2 110.0(4)
F3 B1 F2 107.6(5)
F1 B1 F4 112.1(4)
F3 B1 F4 107.8(4)
F2 B1 F4 109.3(4)
F7A B2A F6A 109.9(6)
F7A B2A F5A 112.7(5)
F6A B2A F5A 109.4(5)
F7A B2A F8A 110.8(6)
F6A B2A F8A 102.2(7)
F5A B2A F8A 111.4(5)

loop_
_geom_bond_atom_site_label_1
_geom_bond_atom_site_label_2
_geom_bond_distance
Ag1 N1 2.097(4)
Ag1 N5 2.101(4)
Ag1 Ag2 3.1341(4)
Ag2 N3 2.091(3)
Ag2 N7 2.101(4)
S1 C1 1.752(4)
S1 C5 1.816(4)
S2 C6 1.752(4)
S2 C5 1.812(4)
S3 C10 1.751(5)
S3 C14 1.793(4)
S4 C15 1.758(4)
S4 C14 1.798(5)
C1 N1 1.319(6)
C1 N2 1.353(5)
C2 C3 1.346(7)
C2 N1 1.385(6)
C2 H2 0.9500
C3 N2 1.372(6)
C3 H3 0.9500
C4 N2 1.456(6)
C4 H4A 0.9800
C4 H4B 0.9800
C4 H4C 0.9800
C5 H5A 0.9900
C5 H5B 0.9900
C6 N3 1.319(5)
C6 N4 1.360(5)
C7 C8 1.352(7)
C7 N3 1.380(5)
C7 H7 0.9500
C8 N4 1.368(6)
C8 H8 0.9500
C9 N4 1.457(5)
C9 H9A 0.9800
C9 H9B 0.9800
C9 H9C 0.9800
C10 N5 1.323(6)
C10 N6 1.351(6)
C11 N5 1.359(7)
C11 C12 1.359(7)
C11 H11 0.9500
C12 N6 1.351(8)
C12 H12 0.9500
C13 N6 1.465(7)
C13 H13A 0.9800
C13 H13B 0.9800
C13 H13C 0.9800
C14 H14A 0.9900
C14 H14B 0.9900
C15 N7 1.313(6)
C15 N8 1.343(6)
C16 C17 1.361(6)
C16 N7 1.382(6)
C16 H16 0.9500
C17 N8 1.372(6)
C17 H17 0.9500
C18 N8 1.460(6)
C18 H18A 0.9800
C18 H18B 0.9800
C18 H18C 0.9800
B1 F1 1.332(7)
B1 F3 1.341(6)
B1 F2 1.359(6)
B1 F4 1.374(6)
B2A F7A 1.321(7)
B2A F6A 1.353(7)
B2A F5A 1.360(6)
B2A F8A 1.363(7)

loop_
_geom_torsion_atom_site_label_1
_geom_torsion_atom_site_label_2
_geom_torsion_atom_site_label_3
_geom_torsion_atom_site_label_4
_geom_torsion
N1 Ag1 Ag2 N3 -0.69(13)
N5 Ag1 Ag2 N3 -178.39(15)
N1 Ag1 Ag2 N7 176.37(14)
N5 Ag1 Ag2 N7 -1.32(14)
C5 S1 C1 N1 108.8(4)
C5 S1 C1 N2 -68.7(4)
N1 C2 C3 N2 -1.2(5)
C6 S2 C5 S1 72.7(3)
C1 S1 C5 S2 -71.9(3)
C5 S2 C6 N3 -121.9(3)
C5 S2 C6 N4 63.6(4)
N3 C7 C8 N4 0.8(5)
C14 S3 C10 N5 -69.5(4)
C14 S3 C10 N6 109.9(4)
N5 C11 C12 N6 -0.4(5)
C10 S3 C14 S4 -73.6(3)
C15 S4 C14 S3 77.6(3)
C14 S4 C15 N7 46.9(4)
C14 S4 C15 N8 -138.2(4)
N7 C16 C17 N8 1.6(5)
N2 C1 N1 C2 1.5(5)
S1 C1 N1 C2 -176.2(3)
N2 C1 N1 Ag1 -176.5(3)
S1 C1 N1 Ag1 5.8(5)
C3 C2 N1 C1 -0.1(5)
C3 C2 N1 Ag1 177.8(3)
Ag2 Ag1 N1 C1 -96.1(3)
Ag2 Ag1 N1 C2 86.3(3)
N1 C1 N2 C3 -2.3(5)
S1 C1 N2 C3 175.4(3)
N1 C1 N2 C4 172.1(4)
S1 C1 N2 C4 -10.2(6)
C2 C3 N2 C1 2.1(5)
C2 C3 N2 C4 -172.5(4)
N4 C6 N3 C7 0.7(4)
S2 C6 N3 C7 -174.5(3)
N4 C6 N3 Ag2 171.8(3)
S2 C6 N3 Ag2 -3.4(5)
C8 C7 N3 C6 -0.9(4)
C8 C7 N3 Ag2 -172.0(3)
Ag1 Ag2 N3 C6 87.3(3)
Ag1 Ag2 N3 C7 -103.3(3)
N3 C6 N4 C8 -0.2(4)
S2 C6 N4 C8 174.8(3)
N3 C6 N4 C9 -175.3(4)
S2 C6 N4 C9 -0.3(6)
C7 C8 N4 C6 -0.4(5)
C7 C8 N4 C9 174.8(4)
N6 C10 N5 C11 -1.0(5)
S3 C10 N5 C11 178.5(3)
N6 C10 N5 Ag1 -179.5(3)
S3 C10 N5 Ag1 -0.1(5)
C12 C11 N5 C10 0.9(5)
C12 C11 N5 Ag1 179.5(3)
Ag2 Ag1 N5 C10 88.2(3)
Ag2 Ag1 N5 C11 -90.1(4)
C11 C12 N6 C10 -0.2(5)
C11 C12 N6 C13 -179.7(5)
N5 C10 N6 C12 0.7(5)
S3 C10 N6 C12 -178.8(3)
N5 C10 N6 C13 -179.8(4)
S3 C10 N6 C13 0.7(6)
N8 C15 N7 C16 0.2(5)
S4 C15 N7 C16 175.7(3)
N8 C15 N7 Ag2 -171.9(3)
S4 C15 N7 Ag2 3.5(6)
C17 C16 N7 C15 -1.2(5)
C17 C16 N7 Ag2 171.7(3)
Ag1 Ag2 N7 C15 -89.7(4)
Ag1 Ag2 N7 C16 99.4(3)
N7 C15 N8 C17 0.7(5)
S4 C15 N8 C17 -174.8(3)
N7 C15 N8 C18 177.1(5)
S4 C15 N8 C18 1.6(7)
C16 C17 N8 C15 -1.4(5)
C16 C17 N8 C18 -178.0(4)
